data_4063614
loop_
_publ_author_name
'Kalikhman, Inna'
'Kertsnus-Banchik, Evgenia'
'Gostevskii, Boris'
'Kocher, Nikolaus'
'Stalke, Dietmar'
'Kost, Daniel'

_publ_contact_author 'Prof. Dr. D. Stalke, Prof. D. Kost'
_publ_contact_author_email 'dstalke@chemie.uni-wuerzburg.de; kostd@bgu.ac.il'
_publ_section_title
;
 Reversible Neutral Dissociation of the N--Si Dative Bond in
 Hexacoordinate Hydrido Complexes of Silicon
;
_journal_issue 2
_journal_name_full Organometallics
_journal_page_first 512
_journal_page_last 516
_journal_paper_doi 10.1021/om8008487
_journal_volume 28
_journal_year 2009
_chemical_formula_sum 'C14 H18 F6 N4 O2 Si'
_chemical_formula_weight 416.41
_chemical_name_common 10b
_chemical_name_systematic
; 
 [N-(dimethylamino)trifluoroacetimidato-N',O]hydridophenylsilicon(IV)
;
_space_group_IT_number 14
_symmetry_cell_setting monoclinic
_symmetry_space_group_name_Hall '-P 2yn'
_symmetry_space_group_name_H-M 'P 1 21/n 1'
_atom_sites_solution_hydrogens geom
_atom_sites_solution_primary direct
_atom_sites_solution_secondary difmap
_audit_creation_method SHELXL-97
_cell_angle_alpha 90.00
_cell_angle_beta 115.0130(10)
_cell_angle_gamma 90.00
_cell_formula_units_Z 4
_cell_length_a 14.9337(9)
_cell_length_b 7.8090(5)
_cell_length_c 17.1515(10)
_cell_measurement_reflns_used 5882
_cell_measurement_temperature 100(2)
_cell_measurement_theta_max 26371
_cell_measurement_theta_min 2.372
_cell_volume 1812.57(19)
_computing_cell_refinement 'SAINT-NT V5/6.0'
_computing_data_collection 'SMART-NT V5.624'
_computing_data_reduction 'SAINT-NT V5/6.0'
_computing_molecular_graphics 'XP in SHELXL-97'
_computing_publication_material 'XP in SHELXL-97'
_computing_structure_refinement 'SHELXL-97 (Sheldrick, 1997)'
_computing_structure_solution 'SHELXS-97 (Sheldrick, 1990)'
_diffrn_ambient_temperature 100(2)
_diffrn_measured_fraction_theta_full 0.998
_diffrn_measured_fraction_theta_max 0.998
_diffrn_measurement_device_type 'Bruker Smart Apex on D8-Goniometer'
_diffrn_measurement_method omega-scan
_diffrn_radiation_monochromator graphite
_diffrn_radiation_source 'normal-focus sealed tube'
_diffrn_radiation_type MoK\a
_diffrn_radiation_wavelength 0.71073
_diffrn_reflns_av_R_equivalents 0.0186
_diffrn_reflns_av_sigmaI/netI 0.0141
_diffrn_reflns_limit_h_max 16
_diffrn_reflns_limit_h_min -18
_diffrn_reflns_limit_k_max 9
_diffrn_reflns_limit_k_min 0
_diffrn_reflns_limit_l_max 21
_diffrn_reflns_limit_l_min 0
_diffrn_reflns_number 19375
_diffrn_reflns_theta_full 26.38
_diffrn_reflns_theta_max 26.38
_diffrn_reflns_theta_min 1.52
_exptl_absorpt_coefficient_mu 0.206
_exptl_absorpt_correction_T_max 1.0000
_exptl_absorpt_correction_T_min 0.906347
_exptl_absorpt_correction_type empirical
_exptl_absorpt_process_details 'SADABS2.05 (Sheldrick 2001)'
_exptl_crystal_colour colorless
_exptl_crystal_density_diffrn 1.526
_exptl_crystal_density_method 'not measured'
_exptl_crystal_description block
_exptl_crystal_F_000 856
_exptl_crystal_size_max 0.50
_exptl_crystal_size_mid 0.45
_exptl_crystal_size_min 0.40
_refine_diff_density_max 0.383
_refine_diff_density_min -0.265
_refine_diff_density_rms 0.049
_refine_ls_extinction_method none
_refine_ls_goodness_of_fit_ref 1.044
_refine_ls_hydrogen_treatment mixed
_refine_ls_matrix_type full
_refine_ls_number_parameters 252
_refine_ls_number_reflns 3700
_refine_ls_number_restraints 0
_refine_ls_restrained_S_all 1.044
_refine_ls_R_factor_all 0.0348
_refine_ls_R_factor_gt 0.0326
_refine_ls_shift/su_max 0.001
_refine_ls_shift/su_mean 0.000
_refine_ls_structure_factor_coef Fsqd
_refine_ls_weighting_details 'calc w=1/[\s^2^(Fo^2^)+(0.0464P)^2^+0.9568P] where P=(Fo^2^+2Fc^2^)/3'
_refine_ls_weighting_scheme calc
_refine_ls_wR_factor_gt 0.0851
_refine_ls_wR_factor_ref 0.0869
_reflns_number_gt 3442
_reflns_number_total 3700
_reflns_threshold_expression >4sigma(I)
_cod_data_source_file om8008487_si_001.cif
_cod_data_source_block 10b
_cod_original_sg_symbol_H-M p2(1)/n
_cod_database_code 4063614

loop_
_symmetry_equiv_pos_as_xyz
'x, y, z'
'-x+1/2, y+1/2, -z+1/2'
'-x, -y, -z'
'x-1/2, -y-1/2, z-1/2'

loop_
_atom_site_label
_atom_site_type_symbol
_atom_site_fract_x
_atom_site_fract_y
_atom_site_fract_z
_atom_site_U_iso_or_equiv
_atom_site_adp_type
_atom_site_occupancy
_atom_site_symmetry_multiplicity
_atom_site_calc_flag
_atom_site_refinement_flags
Si1 Si 0.82235(2) 0.49399(4) 0.03804(2) 0.01475(10) Uani 1 1 d .
H1 H 0.9017(12) 0.610(2) 0.0483(10) 0.022(4) Uiso 1 1 d .
N1 N 0.88747(9) 0.18097(15) -0.00903(7) 0.0214(2) Uani 1 1 d .
N2 N 0.90505(8) 0.27780(14) 0.06951(7) 0.0179(2) Uani 1 1 d .
N3 N 0.62583(8) 0.58182(15) -0.07860(7) 0.0205(2) Uani 1 1 d .
N4 N 0.71847(8) 0.67080(14) -0.02696(7) 0.0177(2) Uani 1 1 d .
O1 O 0.81760(7) 0.43877(12) -0.06907(6) 0.0180(2) Uani 1 1 d .
O2 O 0.71410(6) 0.35638(11) 0.00571(6) 0.01649(19) Uani 1 1 d .
C1 C 0.84457(10) 0.28235(17) -0.07232(9) 0.0188(3) Uani 1 1 d .
C2 C 0.82018(11) 0.21749(18) -0.16245(9) 0.0237(3) Uani 1 1 d .
C3 C 1.01207(10) 0.32076(19) 0.10906(10) 0.0251(3) Uani 1 1 d .
H3A H 1.0510 0.2150 0.1213 0.038 Uiso 1 1 calc R
H3B H 1.0283 0.3839 0.1627 0.038 Uiso 1 1 calc R
H3C H 1.0275 0.3917 0.0692 0.038 Uiso 1 1 calc R
C4 C 0.88565(11) 0.15631(18) 0.12715(9) 0.0234(3) Uani 1 1 d .
H4A H 0.8148 0.1312 0.1035 0.035 Uiso 1 1 calc R
H4B H 0.9070 0.2075 0.1844 0.035 Uiso 1 1 calc R
H4C H 0.9223 0.0500 0.1316 0.035 Uiso 1 1 calc R
C5 C 0.63586(9) 0.42669(17) -0.05324(8) 0.0178(3) Uani 1 1 d .
C6 C 0.54933(10) 0.30592(19) -0.09545(9) 0.0244(3) Uani 1 1 d .
C7 C 0.74301(11) 0.77706(18) -0.08732(9) 0.0236(3) Uani 1 1 d .
H7A H 0.7534 0.7025 -0.1287 0.035 Uiso 1 1 calc R
H7B H 0.8034 0.8426 -0.0548 0.035 Uiso 1 1 calc R
H7C H 0.6884 0.8561 -0.1182 0.035 Uiso 1 1 calc R
C8 C 0.69484(11) 0.78892(18) 0.02974(9) 0.0231(3) Uani 1 1 d .
H8A H 0.6442 0.8706 -0.0057 0.035 Uiso 1 1 calc R
H8B H 0.7546 0.8512 0.0671 0.035 Uiso 1 1 calc R
H8C H 0.6702 0.7227 0.0651 0.035 Uiso 1 1 calc R
C9 C 0.83012(9) 0.52773(17) 0.15092(8) 0.0171(3) Uani 1 1 d .
C10 C 0.76601(10) 0.45545(18) 0.18201(8) 0.0207(3) Uani 1 1 d .
H10 H 0.7112 0.3902 0.1440 0.025 Uiso 1 1 calc R
C11 C 0.78004(11) 0.47617(19) 0.26687(9) 0.0240(3) Uani 1 1 d .
H11 H 0.7357 0.4241 0.2864 0.029 Uiso 1 1 calc R
C12 C 0.85843(11) 0.57247(18) 0.32293(9) 0.0241(3) Uani 1 1 d .
H12 H 0.8686 0.5856 0.3812 0.029 Uiso 1 1 calc R
C13 C 0.92199(10) 0.64967(18) 0.29390(9) 0.0230(3) Uani 1 1 d .
H13 H 0.9752 0.7182 0.3318 0.028 Uiso 1 1 calc R
C14 C 0.90771(10) 0.62656(17) 0.20898(9) 0.0198(3) Uani 1 1 d .
H14 H 0.9521 0.6796 0.1899 0.024 Uiso 1 1 calc R
F1 F 0.85711(8) 0.32116(13) -0.20254(6) 0.0369(2) Uani 1 1 d .
F2 F 0.85418(10) 0.06211(13) -0.16328(6) 0.0522(3) Uani 1 1 d .
F3 F 0.72373(7) 0.21291(15) -0.20916(6) 0.0436(3) Uani 1 1 d .
F4 F 0.52927(7) 0.22502(15) -0.03656(6) 0.0437(3) Uani 1 1 d .
F5 F 0.57063(7) 0.18652(13) -0.14004(7) 0.0438(3) Uani 1 1 d .
F6 F 0.46822(6) 0.38384(13) -0.14823(6) 0.0412(3) Uani 1 1 d .

loop_
_atom_site_aniso_label
_atom_site_aniso_U_11
_atom_site_aniso_U_22
_atom_site_aniso_U_33
_atom_site_aniso_U_23
_atom_site_aniso_U_13
_atom_site_aniso_U_12
Si1 0.01426(18) 0.01524(18) 0.01404(18) 0.00000(12) 0.00528(14) -0.00151(13)
N1 0.0231(6) 0.0197(6) 0.0214(6) -0.0021(5) 0.0094(5) 0.0015(5)
N2 0.0166(5) 0.0186(5) 0.0166(5) 0.0005(4) 0.0051(4) 0.0000(4)
N3 0.0160(5) 0.0229(6) 0.0187(5) -0.0020(5) 0.0034(4) 0.0004(5)
N4 0.0188(5) 0.0170(5) 0.0161(5) -0.0006(4) 0.0061(4) -0.0001(4)
O1 0.0211(5) 0.0172(5) 0.0170(4) 0.0003(3) 0.0092(4) 0.0009(4)
O2 0.0143(4) 0.0175(4) 0.0152(4) 0.0000(3) 0.0038(4) -0.0022(3)
C1 0.0174(6) 0.0190(6) 0.0214(7) -0.0015(5) 0.0095(5) -0.0008(5)
C2 0.0272(7) 0.0211(7) 0.0236(7) -0.0018(5) 0.0116(6) 0.0009(6)
C3 0.0152(6) 0.0263(7) 0.0292(7) 0.0016(6) 0.0051(6) 0.0006(5)
C4 0.0257(7) 0.0202(7) 0.0230(7) 0.0060(5) 0.0090(6) 0.0010(5)
C5 0.0150(6) 0.0230(7) 0.0147(6) -0.0022(5) 0.0055(5) 0.0001(5)
C6 0.0183(6) 0.0293(7) 0.0218(7) -0.0003(6) 0.0046(6) -0.0032(6)
C7 0.0294(7) 0.0200(7) 0.0223(7) 0.0059(5) 0.0118(6) 0.0029(6)
C8 0.0269(7) 0.0201(7) 0.0220(7) -0.0017(5) 0.0099(6) 0.0042(6)
C9 0.0173(6) 0.0169(6) 0.0149(6) 0.0005(5) 0.0048(5) 0.0012(5)
C10 0.0206(7) 0.0222(7) 0.0177(6) -0.0014(5) 0.0065(5) -0.0031(5)
C11 0.0291(7) 0.0246(7) 0.0204(7) 0.0019(5) 0.0126(6) 0.0006(6)
C12 0.0303(7) 0.0242(7) 0.0147(6) 0.0005(5) 0.0066(6) 0.0071(6)
C13 0.0207(7) 0.0211(7) 0.0194(6) -0.0042(5) 0.0007(5) 0.0024(5)
C14 0.0165(6) 0.0191(6) 0.0212(6) -0.0005(5) 0.0055(5) 0.0008(5)
F1 0.0480(6) 0.0442(6) 0.0246(4) -0.0071(4) 0.0214(4) -0.0163(5)
F2 0.0938(9) 0.0317(5) 0.0319(5) -0.0012(4) 0.0273(6) 0.0260(6)
F3 0.0282(5) 0.0696(7) 0.0296(5) -0.0214(5) 0.0088(4) -0.0125(5)
F4 0.0299(5) 0.0629(7) 0.0319(5) 0.0067(5) 0.0070(4) -0.0232(5)
F5 0.0340(5) 0.0398(6) 0.0556(6) -0.0274(5) 0.0169(5) -0.0152(4)
F6 0.0193(4) 0.0419(6) 0.0413(6) 0.0033(4) -0.0076(4) -0.0028(4)

loop_
_atom_type_symbol
_atom_type_description
_atom_type_scat_dispersion_real
_atom_type_scat_dispersion_imag
_atom_type_scat_source
C C 0.0033 0.0016 'International Tables Vol C Tables 4.2.6.8 and 6.1.1.4'
H H 0.0000 0.0000 'International Tables Vol C Tables 4.2.6.8 and 6.1.1.4'
N N 0.0061 0.0033 'International Tables Vol C Tables 4.2.6.8 and 6.1.1.4'
O O 0.0106 0.0060 'International Tables Vol C Tables 4.2.6.8 and 6.1.1.4'
F F 0.0171 0.0103 'International Tables Vol C Tables 4.2.6.8 and 6.1.1.4'
Si Si 0.0817 0.0704 'International Tables Vol C Tables 4.2.6.8 and 6.1.1.4'

loop_
_geom_angle_atom_site_label_1
_geom_angle_atom_site_label_2
_geom_angle_atom_site_label_3
_geom_angle
O2 Si1 O1 84.50(4)
O2 Si1 C9 93.19(5)
O1 Si1 C9 174.41(5)
O2 Si1 N4 81.94(4)
O1 Si1 N4 85.05(4)
C9 Si1 N4 99.69(5)
O2 Si1 N2 87.25(4)
O1 Si1 N2 80.46(4)
C9 Si1 N2 94.36(5)
N4 Si1 N2 162.68(5)
O2 Si1 H1 170.3(6)
O1 Si1 H1 87.2(6)
C9 Si1 H1 95.5(6)
N4 Si1 H1 92.2(6)
N2 Si1 H1 96.5(6)
C1 N1 N2 106.96(11)
N1 N2 C4 105.80(10)
N1 N2 C3 105.99(10)
C4 N2 C3 108.37(10)
N1 N2 Si1 109.41(8)
C4 N2 Si1 116.20(8)
C3 N2 Si1 110.50(9)
C5 N3 N4 107.45(10)
N3 N4 C8 105.38(10)
N3 N4 C7 106.93(10)
C8 N4 C7 107.78(10)
N3 N4 Si1 108.52(8)
C8 N4 Si1 113.68(8)
C7 N4 Si1 114.00(8)
C1 O1 Si1 112.26(8)
C5 O2 Si1 112.19(8)
N1 C1 O1 127.03(12)
N1 C1 C2 118.53(12)
O1 C1 C2 114.43(12)
F2 C2 F3 107.17(13)
F2 C2 F1 108.08(12)
F3 C2 F1 106.77(12)
F2 C2 C1 113.00(12)
F3 C2 C1 110.96(11)
F1 C2 C1 110.59(12)
N2 C3 H3A 109.5
N2 C3 H3B 109.5
H3A C3 H3B 109.5
N2 C3 H3C 109.5
H3A C3 H3C 109.5
H3B C3 H3C 109.5
N2 C4 H4A 109.5
N2 C4 H4B 109.5
H4A C4 H4B 109.5
N2 C4 H4C 109.5
H4A C4 H4C 109.5
H4B C4 H4C 109.5
N3 C5 O2 127.18(12)
N3 C5 C6 118.39(12)
O2 C5 C6 114.43(12)
F6 C6 F5 107.68(12)
F6 C6 F4 107.77(12)
F5 C6 F4 106.87(13)
F6 C6 C5 113.10(12)
F5 C6 C5 110.44(11)
F4 C6 C5 110.72(11)
N4 C7 H7A 109.5
N4 C7 H7B 109.5
H7A C7 H7B 109.5
N4 C7 H7C 109.5
H7A C7 H7C 109.5
H7B C7 H7C 109.5
N4 C8 H8A 109.5
N4 C8 H8B 109.5
H8A C8 H8B 109.5
N4 C8 H8C 109.5
H8A C8 H8C 109.5
H8B C8 H8C 109.5
C10 C9 C14 116.53(12)
C10 C9 Si1 125.04(10)
C14 C9 Si1 118.38(10)
C11 C10 C9 121.92(13)
C11 C10 H10 119.0
C9 C10 H10 119.0
C12 C11 C10 120.03(13)
C12 C11 H11 120.0
C10 C11 H11 120.0
C11 C12 C13 119.70(13)
C11 C12 H12 120.1
C13 C12 H12 120.1
C12 C13 C14 119.71(13)
C12 C13 H13 120.1
C14 C13 H13 120.1
C13 C14 C9 122.08(13)
C13 C14 H14 119.0
C9 C14 H14 119.0

loop_
_geom_bond_atom_site_label_1
_geom_bond_atom_site_label_2
_geom_bond_distance
Si1 O2 1.8214(9)
Si1 O1 1.8590(9)
Si1 C9 1.9082(13)
Si1 N4 2.0233(12)
Si1 N2 2.0255(12)
Si1 H1 1.441(16)
N1 C1 1.2757(18)
N1 N2 1.4684(15)
N2 C4 1.4844(17)
N2 C3 1.4867(17)
N3 C5 1.2744(19)
N3 N4 1.4645(15)
N4 C8 1.4870(16)
N4 C7 1.4884(17)
O1 C1 1.2948(16)
O2 C5 1.3000(16)
C1 C2 1.5174(19)
C2 F2 1.3178(17)
C2 F3 1.3198(18)
C2 F1 1.3241(17)
C3 H3A 0.9800
C3 H3B 0.9800
C3 H3C 0.9800
C4 H4A 0.9800
C4 H4B 0.9800
C4 H4C 0.9800
C5 C6 1.5141(19)
C6 F6 1.3151(17)
C6 F5 1.3271(18)
C6 F4 1.3286(17)
C7 H7A 0.9800
C7 H7B 0.9800
C7 H7C 0.9800
C8 H8A 0.9800
C8 H8B 0.9800
C8 H8C 0.9800
C9 C10 1.3969(18)
C9 C14 1.3979(18)
C10 C11 1.3895(19)
C10 H10 0.9500
C11 C12 1.382(2)
C11 H11 0.9500
C12 C13 1.383(2)
C12 H12 0.9500
C13 C14 1.3917(19)
C13 H13 0.9500
C14 H14 0.9500

loop_
_geom_torsion_atom_site_label_1
_geom_torsion_atom_site_label_2
_geom_torsion_atom_site_label_3
_geom_torsion_atom_site_label_4
_geom_torsion
C1 N1 N2 C4 140.94(11)
C1 N1 N2 C3 -104.10(12)
C1 N1 N2 Si1 15.06(12)
O2 Si1 N2 N1 67.63(8)
O1 Si1 N2 N1 -17.25(8)
C9 Si1 N2 N1 160.62(8)
N4 Si1 N2 N1 16.4(2)
O2 Si1 N2 C4 -52.05(9)
O1 Si1 N2 C4 -136.93(10)
C9 Si1 N2 C4 40.94(10)
N4 Si1 N2 C4 -103.33(17)
O2 Si1 N2 C3 -176.04(9)
O1 Si1 N2 C3 99.08(9)
C9 Si1 N2 C3 -83.04(9)
N4 Si1 N2 C3 132.68(15)
C5 N3 N4 C8 -109.90(12)
C5 N3 N4 C7 135.60(11)
C5 N3 N4 Si1 12.20(12)
O2 Si1 N4 N3 -14.41(8)
O1 Si1 N4 N3 70.72(8)
C9 Si1 N4 N3 -106.30(8)
N2 Si1 N4 N3 37.5(2)
O2 Si1 N4 C8 102.48(9)
O1 Si1 N4 C8 -172.39(9)
C9 Si1 N4 C8 10.59(10)
N2 Si1 N4 C8 154.39(14)
O2 Si1 N4 C7 -133.45(9)
O1 Si1 N4 C7 -48.32(9)
C9 Si1 N4 C7 134.66(9)
N2 Si1 N4 C7 -81.54(18)
O2 Si1 O1 C1 -72.23(9)
C9 Si1 O1 C1 -6.4(6)
N4 Si1 O1 C1 -154.58(9)
N2 Si1 O1 C1 15.90(9)
O1 Si1 O2 C5 -72.27(9)
C9 Si1 O2 C5 112.84(9)
N4 Si1 O2 C5 13.50(8)
N2 Si1 O2 C5 -152.94(9)
N2 N1 C1 O1 -2.60(18)
N2 N1 C1 C2 178.04(11)
Si1 O1 C1 N1 -12.71(17)
Si1 O1 C1 C2 166.67(9)
N1 C1 C2 F2 -4.73(19)
O1 C1 C2 F2 175.84(12)
N1 C1 C2 F3 115.67(14)
O1 C1 C2 F3 -63.77(16)
N1 C1 C2 F1 -126.03(14)
O1 C1 C2 F1 54.53(16)
N4 N3 C5 O2 -1.82(18)
N4 N3 C5 C6 178.99(11)
Si1 O2 C5 N3 -11.07(17)
Si1 O2 C5 C6 168.15(9)
N3 C5 C6 F6 -7.36(18)
O2 C5 C6 F6 173.35(11)
N3 C5 C6 F5 113.40(14)
O2 C5 C6 F5 -65.89(15)
N3 C5 C6 F4 -128.44(14)
O2 C5 C6 F4 52.27(16)
O2 Si1 C9 C10 0.51(12)
O1 Si1 C9 C10 -64.9(6)
N4 Si1 C9 C10 82.87(12)
N2 Si1 C9 C10 -86.97(12)
O2 Si1 C9 C14 177.86(10)
O1 Si1 C9 C14 112.4(5)
N4 Si1 C9 C14 -99.78(10)
N2 Si1 C9 C14 90.38(11)
C14 C9 C10 C11 -1.8(2)
Si1 C9 C10 C11 175.55(11)
C9 C10 C11 C12 0.9(2)
C10 C11 C12 C13 0.8(2)
C11 C12 C13 C14 -1.4(2)
C12 C13 C14 C9 0.4(2)
C10 C9 C14 C13 1.21(19)
Si1 C9 C14 C13 -176.37(10)
